data_4122683
loop_
_publ_author_name
'Daw, Prosenjit'
'Petakamsetty, Ramu'
'Sarbajna, Abir'
'Laha, Siladitya'
'Ramapanicker, Ramesh'
'Bera, Jitendra K.'

_publ_section_title
;
 A Highly Efficient Catalyst for Selective Oxidative Scission of Olefins
 to Aldehydes: Abnormal-NHC-Ru(II) Complex in Oxidation Chemistry.
;
_journal_issue 40
_journal_name_full 'Journal of the American Chemical Society'
_journal_page_first 13987
_journal_paper_doi 10.1021/ja5075294
_journal_volume 136
_journal_year 2014
_chemical_formula_moiety 'C31 H29 Br2 N3 Ru, C H2 Cl2'
_chemical_formula_sum 'C32 H31 Br2 Cl2 N3 Ru'
_chemical_formula_weight 789.39
_chemical_name_systematic
; 
 ? 
;
_space_group_IT_number 14
_symmetry_cell_setting monoclinic
_symmetry_space_group_name_Hall '-P 2ybc'
_symmetry_space_group_name_H-M 'P 1 21/c 1'
_atom_sites_solution_hydrogens geom
_atom_sites_solution_primary direct
_atom_sites_solution_secondary difmap
_audit_creation_method SHELXL-97
_cell_angle_alpha 90.00
_cell_angle_beta 94.0720(10)
_cell_angle_gamma 90.00
_cell_formula_units_Z 4
_cell_length_a 10.9052(7)
_cell_length_b 17.5070(11)
_cell_length_c 15.5267(10)
_cell_measurement_reflns_used 3684
_cell_measurement_temperature 100(2)
_cell_measurement_theta_max 25.13
_cell_measurement_theta_min 2.20
_cell_volume 2956.8(3)
_computing_cell_refinement 'Bruker SAINT'
_computing_data_collection 'Bruker APEX'
_computing_data_reduction 'Bruker SAINT'
_computing_molecular_graphics ORTEP
_computing_publication_material ciftab
_computing_structure_refinement 'SHELXL-97 (Sheldrick, 1997)'
_computing_structure_solution 'SHELXS-97 (Sheldrick, 1990)'
_diffrn_ambient_temperature 100(2)
_diffrn_measured_fraction_theta_full 0.972
_diffrn_measured_fraction_theta_max 0.972
_diffrn_measurement_device_type 'Bruker SMART APEX'
_diffrn_measurement_method 'omega scans'
_diffrn_radiation_monochromator graphite
_diffrn_radiation_source 'fine-focus sealed tube'
_diffrn_radiation_type MoK\a
_diffrn_radiation_wavelength 0.71073
_diffrn_reflns_av_R_equivalents 0.0660
_diffrn_reflns_av_sigmaI/netI 0.0739
_diffrn_reflns_limit_h_max 14
_diffrn_reflns_limit_h_min -14
_diffrn_reflns_limit_k_max 23
_diffrn_reflns_limit_k_min -23
_diffrn_reflns_limit_l_max 20
_diffrn_reflns_limit_l_min -20
_diffrn_reflns_number 25701
_diffrn_reflns_theta_full 28.32
_diffrn_reflns_theta_max 28.32
_diffrn_reflns_theta_min 1.76
_exptl_absorpt_coefficient_mu 3.442
_exptl_absorpt_correction_T_max 0.5049
_exptl_absorpt_correction_T_min 0.4458
_exptl_absorpt_correction_type empirical
_exptl_absorpt_process_details SADABS
_exptl_crystal_colour red
_exptl_crystal_density_diffrn 1.773
_exptl_crystal_density_method 'not measured'
_exptl_crystal_description block
_exptl_crystal_F_000 1568
_exptl_crystal_size_max 0.28
_exptl_crystal_size_mid 0.26
_exptl_crystal_size_min 0.23
_refine_diff_density_max 4.172
_refine_diff_density_min -3.267
_refine_diff_density_rms 0.271
_refine_ls_extinction_method none
_refine_ls_goodness_of_fit_ref 1.081
_refine_ls_hydrogen_treatment mixed
_refine_ls_matrix_type full
_refine_ls_number_parameters 355
_refine_ls_number_reflns 7173
_refine_ls_number_restraints 0
_refine_ls_restrained_S_all 1.081
_refine_ls_R_factor_all 0.1191
_refine_ls_R_factor_gt 0.0766
_refine_ls_shift/su_max 0.001
_refine_ls_shift/su_mean 0.000
_refine_ls_structure_factor_coef Fsqd
_refine_ls_weighting_details 'calc w=1/[\s^2^(Fo^2^)+(0.1421P)^2^+23.2948P] where P=(Fo^2^+2Fc^2^)/3'
_refine_ls_weighting_scheme calc
_refine_ls_wR_factor_gt 0.2119
_refine_ls_wR_factor_ref 0.2591
_reflns_number_gt 4806
_reflns_number_total 7173
_reflns_threshold_expression >2sigma(I)
_cod_data_source_file ja5075294_si_002.cif
_cod_data_source_block compound1
_cod_depositor_comments
;
The following automatic conversions were performed:

'_symmetry_cell_setting' value 'Monoclinic' changed to 'monoclinic'
according to
/home/saulius/struct/COD-crude-data--automatic-downloads/rss-feeds/ACS/lib/dictionaries/cif_core.dic
dictionary named 'cif_core.dic' version 2.4.2 from 2011-04-26.

Automatic conversion script
Id: cif_fix_values 2281 2013-09-26 08:29:07Z andrius 

 Adding full bibliography for 4122682--4122683.cif.
;
_cod_original_sg_symbol_H-M P2(1)/c
_cod_database_code 4122683

loop_
_symmetry_equiv_pos_as_xyz
'x, y, z'
'-x, y+1/2, -z+1/2'
'-x, -y, -z'
'x, -y-1/2, z-1/2'

loop_
_atom_site_label
_atom_site_type_symbol
_atom_site_fract_x
_atom_site_fract_y
_atom_site_fract_z
_atom_site_U_iso_or_equiv
_atom_site_adp_type
_atom_site_occupancy
_atom_site_symmetry_multiplicity
_atom_site_calc_flag
_atom_site_refinement_flags
Ru1 Ru 0.16087(6) 0.16037(4) 0.51624(4) 0.0151(2) Uani 1 1 d .
Br2 Br 0.37398(8) 0.21905(5) 0.53130(6) 0.0264(3) Uani 1 1 d .
Br1 Br 0.16254(11) 0.17268(7) 0.68401(7) 0.0442(3) Uani 1 1 d .
N2 N 0.2725(6) 0.0613(4) 0.3976(4) 0.0145(13) Uani 1 1 d .
C8 C 0.3172(7) 0.0409(4) 0.3204(5) 0.0136(14) Uani 1 1 d .
N3 N 0.2902(6) 0.1032(4) 0.2684(4) 0.0144(13) Uani 1 1 d .
C9 C 0.2282(7) 0.1566(4) 0.3152(5) 0.0150(15) Uani 1 1 d .
H9 H 0.1978 0.2039 0.2926 0.018 Uiso 1 1 calc R
C10 C 0.2167(7) 0.1325(4) 0.3975(5) 0.0159(15) Uani 1 1 d .
C7 C 0.3770(7) -0.0310(4) 0.3123(5) 0.0158(15) Uani 1 1 d .
C17 C 0.3392(7) 0.1192(5) 0.1851(5) 0.0192(16) Uani 1 1 d .
H17A H 0.2908 0.1608 0.1560 0.023 Uiso 1 1 calc R
H17B H 0.3301 0.0731 0.1482 0.023 Uiso 1 1 calc R
C23 C 0.5593(8) 0.1021(6) 0.1513(5) 0.0255(19) Uani 1 1 d .
H23 H 0.5360 0.0585 0.1177 0.031 Uiso 1 1 calc R
C18 C 0.4718(8) 0.1419(5) 0.1945(5) 0.0209(12) Uani 1 1 d .
C19 C 0.5084(8) 0.2039(5) 0.2446(6) 0.0256(18) Uani 1 1 d .
H19 H 0.4492 0.2307 0.2750 0.031 Uiso 1 1 calc R
C22 C 0.6814(9) 0.1264(6) 0.1575(6) 0.030(2) Uani 1 1 d .
H22 H 0.7407 0.0995 0.1274 0.036 Uiso 1 1 calc R
N1 N 0.2450(6) 0.0491(4) 0.5412(4) 0.0170(13) Uani 1 1 d .
C6 C 0.3983(7) -0.0723(4) 0.3861(5) 0.0161(15) Uani 1 1 d .
H6 H 0.4412 -0.1194 0.3830 0.019 Uiso 1 1 calc R
C4 C 0.3596(7) -0.0485(4) 0.4685(5) 0.0164(15) Uani 1 1 d .
C16 C 0.5234(8) -0.0943(5) 0.2180(5) 0.0209(17) Uani 1 1 d .
H16 H 0.5852 -0.0921 0.2642 0.025 Uiso 1 1 calc R
C11 C 0.4072(7) -0.0629(5) 0.2287(5) 0.0188(16) Uani 1 1 d .
C25 C -0.0277(8) 0.1284(5) 0.5380(6) 0.0224(17) Uani 1 1 d .
H25 H -0.0348 0.0842 0.5783 0.027 Uiso 1 1 calc R
C1 C 0.2655(7) 0.0099(5) 0.6147(5) 0.0178(16) Uani 1 1 d .
H1 H 0.2314 0.0283 0.6653 0.021 Uiso 1 1 calc R
C30 C -0.0240(8) 0.2376(5) 0.3779(6) 0.0232(18) Uani 1 1 d .
H30A H -0.0103 0.2558 0.3189 0.028 Uiso 1 1 calc R
H30B H -0.0955 0.2656 0.3978 0.028 Uiso 1 1 calc R
C26 C -0.1091(8) 0.1958(5) 0.5564(6) 0.0273(19) Uani 1 1 d .
H26A H -0.1521 0.1848 0.6091 0.033 Uiso 1 1 calc R
H26B H -0.1723 0.2017 0.5079 0.033 Uiso 1 1 calc R
C24 C -0.0045(7) 0.1074(5) 0.4527(5) 0.0207(17) Uani 1 1 d .
H24 H 0.0024 0.0511 0.4433 0.025 Uiso 1 1 calc R
C28 C 0.0806(8) 0.2735(4) 0.5249(6) 0.0208(17) Uani 1 1 d .
H28 H 0.1399 0.3133 0.5480 0.025 Uiso 1 1 calc R
C12 C 0.3187(9) -0.0653(5) 0.1595(6) 0.0251(18) Uani 1 1 d .
H12 H 0.2404 -0.0425 0.1642 0.030 Uiso 1 1 calc R
C29 C 0.0895(8) 0.2569(5) 0.4377(5) 0.0209(17) Uani 1 1 d .
H29 H 0.1539 0.2868 0.4097 0.025 Uiso 1 1 calc R
C5 C 0.2914(7) 0.0186(4) 0.4717(5) 0.0130(14) Uani 1 1 d .
C31 C -0.0548(8) 0.1522(5) 0.3736(6) 0.0245(18) Uani 1 1 d .
H31A H -0.1452 0.1461 0.3673 0.029 Uiso 1 1 calc R
H31B H -0.0210 0.1301 0.3216 0.029 Uiso 1 1 calc R
C2 C 0.3347(7) -0.0566(5) 0.6200(5) 0.0174(16) Uani 1 1 d .
H2 H 0.3493 -0.0816 0.6741 0.021 Uiso 1 1 calc R
C3 C 0.3828(7) -0.0872(4) 0.5469(5) 0.0159(15) Uani 1 1 d .
H3 H 0.4299 -0.1329 0.5500 0.019 Uiso 1 1 calc R
C21 C 0.7169(8) 0.1887(5) 0.2066(5) 0.0209(12) Uani 1 1 d .
H21 H 0.8001 0.2051 0.2099 0.025 Uiso 1 1 calc R
C20 C 0.6302(8) 0.2280(5) 0.2516(6) 0.0260(19) Uani 1 1 d .
H20 H 0.6542 0.2707 0.2866 0.031 Uiso 1 1 calc R
C27 C -0.0382(8) 0.2717(5) 0.5692(6) 0.0238(18) Uani 1 1 d .
H27A H -0.0914 0.3141 0.5466 0.029 Uiso 1 1 calc R
H27B H -0.0198 0.2805 0.6318 0.029 Uiso 1 1 calc R
C15 C 0.5489(9) -0.1282(5) 0.1416(6) 0.029(2) Uani 1 1 d .
H15 H 0.6276 -0.1502 0.1360 0.034 Uiso 1 1 calc R
C13 C 0.3463(11) -0.1016(6) 0.0827(6) 0.036(2) Uani 1 1 d .
H13 H 0.2841 -0.1062 0.0370 0.043 Uiso 1 1 calc R
C14 C 0.4604(11) -0.1306(6) 0.0721(6) 0.039(3) Uani 1 1 d .
H14 H 0.4793 -0.1521 0.0185 0.047 Uiso 1 1 calc R
Cl1S Cl 0.1616(4) 0.46597(19) 0.4565(2) 0.0655(10) Uani 1 1 d .
Cl2S Cl 0.0005(3) 0.51932(19) 0.3105(3) 0.0639(10) Uani 1 1 d .
C1S C 0.0568(11) 0.4395(6) 0.3714(8) 0.045(3) Uani 1 1 d .
H1S1 H -0.0132 0.4124 0.3950 0.053 Uiso 1 1 calc R
H1S2 H 0.0972 0.4037 0.3330 0.053 Uiso 1 1 calc R

loop_
_atom_site_aniso_label
_atom_site_aniso_U_11
_atom_site_aniso_U_22
_atom_site_aniso_U_33
_atom_site_aniso_U_23
_atom_site_aniso_U_13
_atom_site_aniso_U_12
Ru1 0.0173(3) 0.0143(3) 0.0136(3) -0.0015(2) 0.0011(2) -0.0004(2)
Br2 0.0256(5) 0.0268(5) 0.0266(5) -0.0017(3) 0.0003(3) -0.0013(3)
Br1 0.0534(7) 0.0427(7) 0.0366(6) -0.0053(5) 0.0031(5) -0.0002(5)
N2 0.020(3) 0.012(3) 0.011(3) -0.003(2) 0.003(2) 0.005(2)
C8 0.013(3) 0.016(4) 0.011(3) 0.003(3) 0.001(3) -0.003(3)
N3 0.017(3) 0.015(3) 0.011(3) 0.003(2) 0.000(2) 0.002(2)
C9 0.015(4) 0.013(3) 0.017(4) -0.002(3) 0.003(3) 0.000(3)
C10 0.022(4) 0.012(3) 0.013(4) 0.000(3) -0.003(3) -0.001(3)
C7 0.019(4) 0.014(4) 0.014(4) -0.002(3) -0.003(3) 0.001(3)
C17 0.015(4) 0.024(4) 0.018(4) 0.007(3) -0.001(3) -0.001(3)
C23 0.028(5) 0.037(5) 0.012(4) 0.005(3) 0.001(3) 0.005(4)
C18 0.020(3) 0.027(3) 0.016(3) 0.013(2) 0.003(2) -0.001(2)
C19 0.024(4) 0.025(4) 0.027(5) -0.001(4) 0.004(3) -0.001(4)
C22 0.028(5) 0.048(6) 0.015(4) 0.011(4) 0.009(3) 0.015(4)
N1 0.019(3) 0.017(3) 0.014(3) -0.002(3) -0.001(2) -0.002(3)
C6 0.013(4) 0.018(4) 0.018(4) 0.000(3) 0.004(3) 0.000(3)
C4 0.023(4) 0.015(4) 0.011(4) 0.001(3) -0.001(3) -0.007(3)
C16 0.024(4) 0.019(4) 0.020(4) 0.004(3) 0.000(3) 0.002(3)
C11 0.016(4) 0.027(4) 0.013(4) 0.000(3) -0.003(3) 0.003(3)
C25 0.020(4) 0.019(4) 0.029(5) -0.007(3) 0.006(3) -0.006(3)
C1 0.022(4) 0.020(4) 0.010(4) 0.000(3) -0.003(3) -0.004(3)
C30 0.023(4) 0.021(4) 0.024(4) 0.000(3) -0.007(3) 0.003(3)
C26 0.023(4) 0.025(5) 0.034(5) -0.006(4) 0.007(4) -0.004(4)
C24 0.014(4) 0.021(4) 0.025(4) 0.001(3) -0.011(3) -0.006(3)
C28 0.020(4) 0.006(3) 0.036(5) -0.005(3) 0.001(3) 0.003(3)
C12 0.032(5) 0.024(4) 0.019(4) 0.000(3) -0.007(3) 0.008(4)
C29 0.025(4) 0.015(4) 0.022(4) -0.006(3) -0.001(3) 0.000(3)
C5 0.012(3) 0.016(4) 0.010(3) 0.001(3) -0.002(3) 0.002(3)
C31 0.018(4) 0.025(4) 0.030(5) 0.000(4) -0.001(3) -0.001(3)
C2 0.014(4) 0.022(4) 0.015(4) 0.004(3) -0.002(3) -0.004(3)
C3 0.017(4) 0.015(4) 0.014(4) -0.002(3) -0.005(3) 0.000(3)
C21 0.020(3) 0.027(3) 0.016(3) 0.013(2) 0.003(2) -0.001(2)
C20 0.031(5) 0.018(4) 0.028(5) 0.002(3) -0.005(4) 0.000(3)
C27 0.024(4) 0.022(4) 0.025(4) -0.002(3) 0.005(3) 0.002(3)
C15 0.042(5) 0.023(4) 0.023(4) 0.009(4) 0.015(4) 0.016(4)
C13 0.060(7) 0.035(5) 0.012(4) -0.005(4) -0.006(4) 0.016(5)
C14 0.071(8) 0.032(5) 0.014(4) -0.006(4) 0.003(4) 0.025(5)
Cl1S 0.083(2) 0.0452(18) 0.064(2) 0.0120(15) -0.0245(18) -0.0161(16)
Cl2S 0.0460(17) 0.0510(18) 0.092(3) 0.0359(18) -0.0104(17) -0.0051(14)
C1S 0.043(6) 0.032(6) 0.057(7) 0.006(5) -0.009(5) 0.003(5)

loop_
_atom_type_symbol
_atom_type_description
_atom_type_scat_dispersion_real
_atom_type_scat_dispersion_imag
_atom_type_scat_source
C C 0.0033 0.0016 'International Tables Vol C Tables 4.2.6.8 and 6.1.1.4'
H H 0.0000 0.0000 'International Tables Vol C Tables 4.2.6.8 and 6.1.1.4'
N N 0.0061 0.0033 'International Tables Vol C Tables 4.2.6.8 and 6.1.1.4'
Ru Ru -1.2594 0.8363 'International Tables Vol C Tables 4.2.6.8 and 6.1.1.4'
Cl Cl 0.1484 0.1585 'International Tables Vol C Tables 4.2.6.8 and 6.1.1.4'
Br Br -0.2901 2.4595 'International Tables Vol C Tables 4.2.6.8 and 6.1.1.4'

loop_
_geom_angle_atom_site_label_1
_geom_angle_atom_site_label_2
_geom_angle_atom_site_label_3
_geom_angle
C10 Ru1 C28 114.9(3)
C10 Ru1 N1 78.3(3)
C28 Ru1 N1 166.2(3)
C10 Ru1 C25 115.1(3)
C28 Ru1 C25 80.6(3)
N1 Ru1 C25 97.6(3)
C10 Ru1 C29 78.4(3)
C28 Ru1 C29 37.2(3)
N1 Ru1 C29 156.5(3)
C25 Ru1 C29 89.0(3)
C10 Ru1 C24 77.4(3)
C28 Ru1 C24 95.2(3)
N1 Ru1 C24 91.4(3)
C25 Ru1 C24 37.7(3)
C29 Ru1 C24 80.1(3)
C10 Ru1 Br2 81.4(2)
C28 Ru1 Br2 89.7(2)
N1 Ru1 Br2 88.51(17)
C25 Ru1 Br2 163.3(2)
C29 Ru1 Br2 91.5(2)
C24 Ru1 Br2 158.3(2)
C10 Ru1 Br1 159.9(2)
C28 Ru1 Br1 80.6(2)
N1 Ru1 Br1 85.61(17)
C25 Ru1 Br1 78.8(2)
C29 Ru1 Br1 117.9(2)
C24 Ru1 Br1 115.4(2)
Br2 Ru1 Br1 86.17(4)
C8 N2 C5 123.2(6)
C8 N2 C10 114.6(6)
C5 N2 C10 121.9(6)
N2 C8 N3 103.3(6)
N2 C8 C7 119.9(7)
N3 C8 C7 136.7(7)
C8 N3 C9 108.6(6)
C8 N3 C17 126.5(6)
C9 N3 C17 123.7(6)
C10 C9 N3 111.2(7)
C9 C10 N2 102.1(7)
C9 C10 Ru1 145.8(6)
N2 C10 Ru1 111.9(5)
C6 C7 C8 116.5(7)
C6 C7 C11 120.4(7)
C8 C7 C11 122.9(7)
N3 C17 C18 112.1(6)
C18 C23 C22 119.9(9)
C19 C18 C23 119.0(8)
C19 C18 C17 120.2(8)
C23 C18 C17 120.7(8)
C18 C19 C20 121.3(8)
C21 C22 C23 120.8(8)
C5 N1 C1 115.8(7)
C5 N1 Ru1 113.2(5)
C1 N1 Ru1 130.8(5)
C7 C6 C4 123.5(7)
C5 C4 C3 116.2(7)
C5 C4 C6 117.9(7)
C3 C4 C6 125.9(7)
C15 C16 C11 120.8(8)
C12 C11 C16 118.7(8)
C12 C11 C7 120.4(7)
C16 C11 C7 120.9(7)
C24 C25 C26 121.6(8)
C24 C25 Ru1 71.8(5)
C26 C25 Ru1 113.6(6)
N1 C1 C2 122.6(7)
C29 C30 C31 114.0(7)
C25 C26 C27 113.6(7)
C25 C24 C31 122.8(8)
C25 C24 Ru1 70.5(4)
C31 C24 Ru1 112.3(5)
C29 C28 C27 124.0(8)
C29 C28 Ru1 72.2(5)
C27 C28 Ru1 111.8(5)
C11 C12 C13 119.4(8)
C28 C29 C30 121.7(8)
C28 C29 Ru1 70.6(5)
C30 C29 Ru1 113.9(5)
N1 C5 N2 114.6(6)
N1 C5 C4 126.9(7)
N2 C5 C4 118.5(7)
C24 C31 C30 113.7(7)
C1 C2 C3 120.7(7)
C2 C3 C4 117.9(7)
C22 C21 C20 119.7(8)
C19 C20 C21 119.3(8)
C28 C27 C26 113.4(7)
C16 C15 C14 120.6(9)
C14 C13 C12 121.6(9)
C13 C14 C15 118.8(8)
Cl1S C1S Cl2S 112.2(6)

loop_
_geom_bond_atom_site_label_1
_geom_bond_atom_site_label_2
_geom_bond_distance
Ru1 C10 2.042(8)
Ru1 C28 2.173(7)
Ru1 N1 2.177(7)
Ru1 C25 2.181(8)
Ru1 C29 2.194(8)
Ru1 C24 2.198(7)
Ru1 Br2 2.5365(11)
Ru1 Br1 2.6126(13)
N2 C8 1.373(9)
N2 C5 1.376(9)
N2 C10 1.386(10)
C8 N3 1.375(9)
C8 C7 1.427(10)
N3 C9 1.389(10)
N3 C17 1.461(10)
C9 C10 1.360(11)
C7 C6 1.361(11)
C7 C11 1.473(11)
C17 C18 1.497(11)
C23 C18 1.392(12)
C23 C22 1.395(13)
C18 C19 1.378(13)
C19 C20 1.390(13)
C22 C21 1.370(14)
N1 C5 1.335(10)
N1 C1 1.337(10)
C6 C4 1.437(11)
C4 C5 1.393(11)
C4 C3 1.400(10)
C16 C15 1.372(12)
C16 C11 1.401(11)
C11 C12 1.393(11)
C25 C24 1.414(12)
C25 C26 1.516(12)
C1 C2 1.386(11)
C30 C29 1.532(11)
C30 C31 1.532(12)
C26 C27 1.544(12)
C24 C31 1.527(12)
C28 C29 1.395(12)
C28 C27 1.509(12)
C12 C13 1.402(12)
C2 C3 1.391(11)
C21 C20 1.396(13)
C15 C14 1.396(15)
C13 C14 1.365(15)
Cl1S C1S 1.747(12)
Cl2S C1S 1.773(11)
